data_4021233
loop_
_publ_author_name
'Keigo Suzuki'
'Yusuke Kawakami'
'Devadasan Velmurugan'
'Takashi Yamane'

_publ_section_title
;
 Stereoselective Synthesis of Optically Active Disilanes
 and Selective Functionalization by the Cleavage
 of Silicon-Naphthyl Bonds with Bromine
;
_journal_name_full 'Journal of Organic Chemistry'
_journal_page_first 5383
_journal_page_last 5389
_journal_paper_doi 10.1021/jo049398y
_journal_volume 69
_journal_year 2004
_chemical_absolute_configuration 'CHOOSE rm ad rmad syn or unk'
_chemical_formula_moiety 'C30 H28 Si2 '
_chemical_formula_sum 'C30 H28 Si2'
_chemical_formula_weight 444.72
_space_group_IT_number 19
_space_group_name_Hall 'P 2ac 2ab'
_space_group_name_H-M_alt 'P 21 21 21'
_symmetry_cell_setting orthorhombic
_symmetry_Int_Tables_number 19
_symmetry_space_group_name_Hall 'P 2ac 2ab'
_symmetry_space_group_name_H-M 'P 21 21 21'
_cell_angle_alpha 90
_cell_angle_beta 90
_cell_angle_gamma 90
_cell_formula_units_Z 4
_cell_length_a 10.015(2)
_cell_length_b 14.070(2)
_cell_length_c 17.975(3)
_cell_measurement_temperature 296.1
_cell_volume 2532.8(7)
_exptl_crystal_density_diffrn 1.166
_cod_database_code 4021233

loop_
_symmetry_equiv_pos_site_id
_symmetry_equiv_pos_as_xyz
1 +X,+Y,+Z
2 1/2+X,1/2-Y,-Z
3 -X,1/2+Y,1/2-Z
4 1/2-X,-Y,1/2+Z

loop_
_atom_site_label
_atom_site_type_symbol
_atom_site_fract_x
_atom_site_fract_y
_atom_site_fract_z
_atom_site_U_iso_or_equiv
_atom_site_adp_type
_atom_site_occupancy
_atom_site_symmetry_multiplicity
_atom_site_calc_flag
_atom_site_refinement_flags
_atom_site_disorder_assembly
_atom_site_disorder_group
Si(2) Si 0.66731(8) 0.13866(6) 0.88310(4) 0.0480(2) Uani 1.00 1 d . . .
Si(1) Si 0.75266(8) 0.27121(5) 0.81829(4) 0.0451(2) Uani 1.00 1 d . . .
C(17) C 0.7945(3) 0.2012(2) 0.6670(1) 0.0471(8) Uani 1.00 1 d . . .
C(19) C 0.7553(3) 0.0223(2) 0.8663(1) 0.0482(8) Uani 1.00 1 d . . .
C(8) C 0.7319(3) 0.2703(2) 0.7138(1) 0.0455(7) Uani 1.00 1 d . . .
C(25) C 0.4868(3) 0.1233(2) 0.8579(2) 0.0495(9) Uani 1.00 1 d . . .
C(12) C 0.7804(3) 0.2059(2) 0.5882(2) 0.0559(9) Uani 1.00 1 d . . .
C(9) C 0.6574(3) 0.3398(2) 0.6799(2) 0.0597(9) Uani 1.00 1 d . . .
C(1) C 0.9327(3) 0.2881(2) 0.8432(2) 0.064(1) Uani 1.00 1 d . . .
C(2) C 0.6533(3) 0.3731(2) 0.8573(1) 0.0518(8) Uani 1.00 1 d . . .
C(16) C 0.8759(3) 0.1270(2) 0.6957(2) 0.0566(9) Uani 1.00 1 d . . .
C(18) C 0.6857(4) 0.1714(2) 0.9837(2) 0.067(1) Uani 1.00 1 d . . .
C(11) C 0.6993(3) 0.2782(3) 0.5575(2) 0.069(1) Uani 1.00 1 d . . .
C(26) C 0.4472(3) 0.1195(2) 0.7831(2) 0.061(1) Uani 1.00 1 d . . .
C(15) C 0.9394(4) 0.0643(3) 0.6499(2) 0.073(1) Uani 1.00 1 d . . .
C(30) C 0.3865(3) 0.1170(2) 0.9106(2) 0.065(1) Uani 1.00 1 d . . .
C(24) C 0.6987(3) -0.0505(2) 0.8259(2) 0.067(1) Uani 1.00 1 d . . .
C(10) C 0.6388(4) 0.3430(3) 0.6021(2) 0.072(1) Uani 1.00 1 d . . .
C(13) C 0.8473(4) 0.1397(3) 0.5426(2) 0.073(1) Uani 1.00 1 d . . .
C(20) C 0.8811(3) 0.0053(2) 0.8953(2) 0.068(1) Uani 1.00 1 d . . .
C(3) C 0.7131(4) 0.4448(2) 0.8986(2) 0.067(1) Uani 1.00 1 d . . .
C(14) C 0.9265(4) 0.0719(3) 0.5727(2) 0.082(1) Uani 1.00 1 d . . .
C(21) C 0.9471(4) -0.0802(3) 0.8840(2) 0.081(1) Uani 1.00 1 d . . .
C(7) C 0.5161(4) 0.3788(3) 0.8484(2) 0.069(1) Uani 1.00 1 d . . .
C(27) C 0.3150(4) 0.1069(2) 0.7638(2) 0.072(1) Uani 1.00 1 d . . .
C(28) C 0.2190(3) 0.0987(3) 0.8176(2) 0.078(1) Uani 1.00 1 d . . .
C(22) C 0.8870(4) -0.1511(3) 0.8446(2) 0.082(1) Uani 1.00 1 d . . .
C(4) C 0.6378(6) 0.5190(3) 0.9285(2) 0.093(2) Uani 1.00 1 d . . .
C(6) C 0.4416(4) 0.4537(3) 0.8773(2) 0.083(1) Uani 1.00 1 d . . .
C(29) C 0.2554(4) 0.1037(3) 0.8912(2) 0.082(1) Uani 1.00 1 d . . .
C(23) C 0.7634(4) -0.1362(2) 0.8149(2) 0.086(1) Uani 1.00 1 d . . .
C(5) C 0.5038(5) 0.5233(3) 0.9171(2) 0.094(2) Uani 1.00 1 d . . .
H(1) H 0.9853 0.2375 0.8241 0.077 Uiso 1.00 1 c R . .
H(2) H 0.9627 0.3465 0.8226 0.078 Uiso 1.00 1 c R . .
H(3) H 0.9411 0.2901 0.8958 0.077 Uiso 1.00 1 c R . .
H(4) H 0.8071 0.4429 0.9056 0.080 Uiso 1.00 1 c R . .
H(5) H 0.6798 0.5666 0.9579 0.112 Uiso 1.00 1 c R . .
H(6) H 0.4525 0.5745 0.9363 0.113 Uiso 1.00 1 c R . .
H(7) H 0.3481 0.4566 0.8684 0.100 Uiso 1.00 1 c R . .
H(8) H 0.4724 0.3286 0.8228 0.082 Uiso 1.00 1 c R . .
H(9) H 0.6161 0.3865 0.7102 0.071 Uiso 1.00 1 c R . .
H(10) H 0.5852 0.3917 0.5810 0.086 Uiso 1.00 1 c R . .
H(11) H 0.6862 0.2817 0.5052 0.083 Uiso 1.00 1 c R . .
H(12) H 0.8365 0.1424 0.4901 0.088 Uiso 1.00 1 c R . .
H(13) H 0.9725 0.0285 0.5414 0.099 Uiso 1.00 1 c R . .
H(14) H 0.9961 0.0174 0.6711 0.088 Uiso 1.00 1 c R . .
H(15) H 0.8830 0.1209 0.7482 0.068 Uiso 1.00 1 c R . .
H(16) H 0.7778 0.1773 0.9954 0.081 Uiso 1.00 1 c R . .
H(17) H 0.6419 0.2301 0.9930 0.081 Uiso 1.00 1 c R . .
H(18) H 0.6470 0.1231 1.0137 0.081 Uiso 1.00 1 c R . .
H(19) H 0.9235 0.0538 0.9234 0.082 Uiso 1.00 1 c R . .
H(20) H 1.0335 -0.0898 0.9045 0.097 Uiso 1.00 1 c R . .
H(21) H 0.9332 -0.2090 0.8360 0.098 Uiso 1.00 1 c R . .
H(22) H 0.7199 -0.1865 0.7893 0.103 Uiso 1.00 1 c R . .
H(23) H 0.6137 -0.0405 0.8039 0.080 Uiso 1.00 1 c R . .
H(24) H 0.5132 0.1267 0.7456 0.073 Uiso 1.00 1 c R . .
H(25) H 0.2906 0.1039 0.7127 0.086 Uiso 1.00 1 c R . .
H(26) H 0.1285 0.0887 0.8040 0.093 Uiso 1.00 1 c R . .
H(27) H 0.1885 0.0993 0.9285 0.099 Uiso 1.00 1 c R . .
H(28) H 0.4106 0.1207 0.9617 0.078 Uiso 1.00 1 c R . .

loop_
_atom_site_aniso_label
_atom_site_aniso_U_11
_atom_site_aniso_U_22
_atom_site_aniso_U_33
_atom_site_aniso_U_12
_atom_site_aniso_U_13
_atom_site_aniso_U_23
Si(2) 0.0502(5) 0.0458(4) 0.0480(4) -0.0021(4) -0.0012(4) -0.0003(4)
Si(1) 0.0437(4) 0.0426(4) 0.0489(4) 0.0016(4) -0.0014(4) -0.0010(4)
C(17) 0.045(2) 0.048(2) 0.048(2) -0.009(1) 0.004(1) -0.001(1)
C(19) 0.048(1) 0.049(2) 0.048(2) -0.004(2) 0.000(2) 0.004(1)
C(8) 0.045(2) 0.044(1) 0.048(1) -0.005(1) 0.001(1) 0.002(1)
C(25) 0.047(2) 0.043(2) 0.059(2) 0.000(1) 0.003(1) -0.004(1)
C(12) 0.061(2) 0.054(2) 0.053(2) -0.013(1) 0.003(1) -0.002(1)
C(9) 0.064(2) 0.057(2) 0.058(2) 0.008(2) -0.004(2) 0.003(2)
C(1) 0.057(2) 0.063(2) 0.074(2) -0.004(2) -0.006(2) -0.007(2)
C(2) 0.061(2) 0.048(2) 0.046(1) 0.005(2) 0.004(1) 0.004(1)
C(16) 0.060(2) 0.050(2) 0.060(2) 0.001(2) 0.007(1) 0.002(2)
C(18) 0.078(2) 0.070(2) 0.054(2) -0.008(2) -0.001(2) -0.004(2)
C(11) 0.085(2) 0.079(2) 0.044(2) -0.006(2) -0.004(2) 0.006(2)
C(26) 0.059(2) 0.062(2) 0.061(2) -0.005(2) -0.001(2) -0.004(2)
C(15) 0.077(2) 0.062(2) 0.082(3) 0.016(2) 0.015(2) -0.005(2)
C(30) 0.052(2) 0.076(2) 0.067(2) 0.002(2) 0.001(2) -0.003(2)
C(24) 0.059(2) 0.058(2) 0.083(2) 0.006(1) -0.013(2) -0.013(2)
C(10) 0.080(2) 0.074(2) 0.061(2) 0.011(2) -0.010(2) 0.015(2)
C(13) 0.088(3) 0.081(2) 0.052(2) -0.009(2) 0.011(2) -0.012(2)
C(20) 0.059(2) 0.067(2) 0.079(2) 0.003(2) -0.012(2) -0.004(2)
C(3) 0.083(3) 0.058(2) 0.060(2) 0.005(2) -0.001(2) -0.010(2)
C(14) 0.096(3) 0.074(3) 0.077(3) 0.004(2) 0.022(2) -0.023(2)
C(21) 0.061(2) 0.089(3) 0.092(3) 0.018(2) -0.011(2) -0.002(2)
C(7) 0.065(2) 0.067(2) 0.074(2) 0.013(2) 0.007(2) -0.001(2)
C(27) 0.069(2) 0.069(2) 0.077(2) 0.003(2) -0.016(2) -0.006(2)
C(28) 0.043(2) 0.083(2) 0.107(3) 0.004(2) -0.010(2) -0.014(2)
C(22) 0.087(3) 0.069(2) 0.088(3) 0.030(2) 0.004(2) -0.007(2)
C(4) 0.136(4) 0.070(3) 0.074(2) 0.012(3) 0.001(3) -0.023(2)
C(6) 0.079(3) 0.093(3) 0.078(3) 0.031(2) 0.017(2) 0.008(2)
C(29) 0.052(2) 0.101(3) 0.094(3) 0.004(2) 0.014(2) -0.009(2)
C(23) 0.092(3) 0.060(2) 0.106(3) 0.014(2) -0.015(3) -0.023(2)
C(5) 0.126(4) 0.083(3) 0.075(3) 0.046(3) 0.022(3) -0.007(2)

loop_
_geom_bond_atom_site_label_1
_geom_bond_atom_site_label_2
_geom_bond_distance
_geom_bond_publ_flag
_geom_bond_site_symmetry_1
_geom_bond_site_symmetry_2
Si(2) Si(1) 2.359(1) ? . .
Si(2) C(19) 1.884(3) ? . .
Si(2) C(25) 1.876(3) ? . .
Si(2) C(18) 1.875(3) ? . .
Si(1) C(8) 1.889(3) ? . .
Si(1) C(1) 1.873(3) ? . .
Si(1) C(2) 1.880(3) ? . .
C(17) C(8) 1.430(4) ? . .
C(17) C(12) 1.426(4) ? . .
C(17) C(16) 1.421(4) ? . .
C(19) C(24) 1.377(4) ? . .
C(19) C(20) 1.385(5) ? . .
C(8) C(9) 1.373(4) ? . .
C(25) C(26) 1.403(4) ? . .
C(25) C(30) 1.384(4) ? . .
C(12) C(11) 1.413(5) ? . .
C(12) C(13) 1.410(5) ? . .
C(9) C(10) 1.411(5) ? . .
C(2) C(3) 1.389(4) ? . .
C(2) C(7) 1.385(5) ? . .
C(16) C(15) 1.364(5) ? . .
C(11) C(10) 1.357(5) ? . .
C(26) C(27) 1.380(5) ? . .
C(15) C(14) 1.397(6) ? . .
C(30) C(29) 1.372(5) ? . .
C(24) C(23) 1.383(5) ? . .
C(13) C(14) 1.353(6) ? . .
C(20) C(21) 1.388(5) ? . .
C(3) C(4) 1.396(5) ? . .
C(21) C(22) 1.363(6) ? . .
C(7) C(6) 1.391(5) ? . .
C(27) C(28) 1.369(5) ? . .
C(28) C(29) 1.373(6) ? . .
C(22) C(23) 1.364(6) ? . .
C(4) C(5) 1.359(7) ? . .
C(6) C(5) 1.364(6) ? . .
C(9) H(9) 0.9500 ? . .
C(1) H(1) 0.9500 ? . .
C(1) H(2) 0.9500 ? . .
C(1) H(3) 0.9500 ? . .
C(16) H(15) 0.9500 ? . .
C(18) H(16) 0.9500 ? . .
C(18) H(17) 0.9500 ? . .
C(18) H(18) 0.9500 ? . .
C(11) H(11) 0.9499 ? . .
C(26) H(24) 0.9500 ? . .
C(15) H(14) 0.9500 ? . .
C(30) H(28) 0.9500 ? . .
C(24) H(23) 0.9500 ? . .
C(10) H(10) 0.9500 ? . .
C(13) H(12) 0.9500 ? . .
C(20) H(19) 0.9500 ? . .
C(3) H(4) 0.9500 ? . .
C(14) H(13) 0.9500 ? . .
C(21) H(20) 0.9500 ? . .
C(7) H(8) 0.9499 ? . .
C(27) H(25) 0.9501 ? . .
C(28) H(26) 0.9500 ? . .
C(22) H(21) 0.9501 ? . .
C(4) H(5) 0.9500 ? . .
C(6) H(7) 0.9500 ? . .
C(29) H(27) 0.9500 ? . .
C(23) H(22) 0.9500 ? . .
C(5) H(6) 0.9500 ? . .

loop_
_cod_related_entry_id
_cod_related_entry_database
_cod_related_entry_code
1 ChemSpider 21176683
